data_4107711
loop_
_publ_author_name
'Peng Fu'
'Marc L. Snapper'
'Amir H. Hoveyda'

_publ_section_title
;
 Catalytic Asymmetric Alkylations of Ketoimines. Enantioselective
 Synthesis of N-Substituted Quaternary Carbon Stereogenic Centers by
 Zr-Catalyzed Additions of Dialkylzinc Reagents to Aryl-, Alkyl-, and
 Trifluoroalkyl-Substituted Ketoimines
;
_journal_name_full 'Journal of the American Chemical Society'
_journal_page_first 5530
_journal_page_last 5541
_journal_paper_doi 10.1021/ja8001343
_journal_volume 130
_journal_year 2008
_chemical_formula_sum 'C16 H15 N O3'
_chemical_formula_weight 269.29
_chemical_name_systematic
; 
 ? 
;
_space_group_IT_number 2
_symmetry_cell_setting triclinic
_symmetry_space_group_name_Hall '-P 1'
_symmetry_space_group_name_H-M 'P -1'
_atom_sites_solution_hydrogens geom
_atom_sites_solution_primary direct
_atom_sites_solution_secondary difmap
_audit_creation_method SHELXL-97
_cell_angle_alpha 99.208(3)
_cell_angle_beta 101.481(3)
_cell_angle_gamma 90.237(3)
_cell_formula_units_Z 2
_cell_length_a 8.4060(16)
_cell_length_b 8.9678(17)
_cell_length_c 9.7905(19)
_cell_measurement_reflns_used 701
_cell_measurement_temperature 193(2)
_cell_measurement_theta_max 27.77
_cell_measurement_theta_min 2.88
_cell_volume 713.5(2)
_computing_cell_refinement 'Bruker SMART'
_computing_data_collection 'Bruker SMART'
_computing_data_reduction 'Bruker SAINT'
_computing_molecular_graphics 'Bruker SHELXTL'
_computing_publication_material 'Bruker SHELXTL'
_computing_structure_refinement 'SHELXL-97 (Sheldrick, 1997)'
_computing_structure_solution 'SHELXS-97 (Sheldrick, 1990)'
_diffrn_ambient_temperature 193(2)
_diffrn_measured_fraction_theta_full 0.990
_diffrn_measured_fraction_theta_max 0.990
_diffrn_measurement_device_type 'CCD area detector'
_diffrn_measurement_method 'phi and omega scans'
_diffrn_radiation_monochromator graphite
_diffrn_radiation_source 'normal-focus sealed tube'
_diffrn_radiation_type MoK\a
_diffrn_radiation_wavelength 0.71073
_diffrn_reflns_av_R_equivalents 0.0645
_diffrn_reflns_av_sigmaI/netI 0.0616
_diffrn_reflns_limit_h_max 9
_diffrn_reflns_limit_h_min -8
_diffrn_reflns_limit_k_max 10
_diffrn_reflns_limit_k_min -10
_diffrn_reflns_limit_l_max 6
_diffrn_reflns_limit_l_min -11
_diffrn_reflns_number 3823
_diffrn_reflns_theta_full 25.00
_diffrn_reflns_theta_max 25.00
_diffrn_reflns_theta_min 2.15
_exptl_absorpt_coefficient_mu 0.087
_exptl_absorpt_correction_T_max 0.9913
_exptl_absorpt_correction_T_min 0.9828
_exptl_absorpt_correction_type none
_exptl_crystal_colour colorless
_exptl_crystal_density_diffrn 1.254
_exptl_crystal_density_meas ?
_exptl_crystal_description chunk
_exptl_crystal_F_000 284
_exptl_crystal_size_max 0.20
_exptl_crystal_size_mid 0.10
_exptl_crystal_size_min 0.10
_refine_diff_density_max 0.257
_refine_diff_density_min -0.269
_refine_diff_density_rms 0.049
_refine_ls_extinction_method none
_refine_ls_goodness_of_fit_ref 1.101
_refine_ls_hydrogen_treatment constr
_refine_ls_matrix_type full
_refine_ls_number_parameters 183
_refine_ls_number_reflns 2487
_refine_ls_number_restraints 0
_refine_ls_restrained_S_all 1.101
_refine_ls_R_factor_all 0.0720
_refine_ls_R_factor_gt 0.0562
_refine_ls_shift/su_max 0.000
_refine_ls_shift/su_mean 0.000
_refine_ls_structure_factor_coef Fsqd
_refine_ls_weighting_details 'calc w=1/[\s^2^(Fo^2^)+(0.0574P)^2^+0.1934P] where P=(Fo^2^+2Fc^2^)/3'
_refine_ls_weighting_scheme calc
_refine_ls_wR_factor_gt 0.1305
_refine_ls_wR_factor_ref 0.1402
_reflns_number_gt 1992
_reflns_number_total 2487
_reflns_threshold_expression >2sigma(I)
_cod_data_source_file ja8001343-file004.cif
_cod_data_source_block peng01t
_cod_depositor_comments
;
The following automatic conversions were performed:

'_exptl_crystal_density_meas' value 'none' was changed to '?' - the
value is perceived as not measured.

Automatic conversion script
Id: cif_fix_values 3008 2015-01-20 13:52:24Z robertas 
;
_cod_database_code 4107711

loop_
_symmetry_equiv_pos_as_xyz
'x, y, z'
'-x, -y, -z'

loop_
_atom_site_label
_atom_site_type_symbol
_atom_site_fract_x
_atom_site_fract_y
_atom_site_fract_z
_atom_site_U_iso_or_equiv
_atom_site_adp_type
_atom_site_occupancy
_atom_site_symmetry_multiplicity
_atom_site_calc_flag
_atom_site_refinement_flags
O1 O 0.31180(19) 1.06748(18) 0.98057(16) 0.0401(4) Uani 1 1 d .
N1 N 0.4016(2) 0.97466(18) 0.69956(18) 0.0284(4) Uani 1 1 d .
O2 O 0.2713(2) 1.28120(18) 0.8896(2) 0.0529(5) Uani 1 1 d .
O3 O 0.43086(19) 0.68553(17) 0.71894(19) 0.0443(5) Uani 1 1 d .
C3 C 0.4352(2) 1.0954(2) 0.7890(2) 0.0270(5) Uani 1 1 d .
C10 C 0.2573(3) 0.8856(2) 0.6874(2) 0.0284(5) Uani 1 1 d .
C4 C 0.5854(2) 1.1870(2) 0.7946(2) 0.0277(5) Uani 1 1 d .
C11 C 0.1033(3) 0.9420(3) 0.6598(2) 0.0343(5) Uani 1 1 d .
H11 H 0.0908 1.0470 0.6582 0.041 Uiso 1 1 calc R
C15 C 0.2750(3) 0.7305(2) 0.6903(2) 0.0322(5) Uani 1 1 d .
C9 C 0.6552(3) 1.1780(2) 0.6764(2) 0.0307(5) Uani 1 1 d .
H9 H 0.6036 1.1183 0.5897 0.037 Uiso 1 1 calc R
C2 C 0.3298(3) 1.1599(2) 0.8919(2) 0.0316(5) Uani 1 1 d .
C8 C 0.8009(3) 1.2568(2) 0.6856(2) 0.0361(5) Uani 1 1 d .
H8 H 0.8483 1.2519 0.6047 0.043 Uiso 1 1 calc R
C14 C 0.1379(3) 0.6357(3) 0.6666(2) 0.0400(6) Uani 1 1 d .
H14 H 0.1490 0.5308 0.6693 0.048 Uiso 1 1 calc R
C5 C 0.6614(3) 1.2746(3) 0.9211(2) 0.0378(6) Uani 1 1 d .
H5 H 0.6135 1.2818 1.0019 0.045 Uiso 1 1 calc R
C12 C -0.0336(3) 0.8457(3) 0.6343(2) 0.0408(6) Uani 1 1 d .
H12 H -0.1391 0.8846 0.6138 0.049 Uiso 1 1 calc R
C7 C 0.8762(3) 1.3417(3) 0.8118(3) 0.0422(6) Uani 1 1 d .
H7 H 0.9765 1.3941 0.8180 0.051 Uiso 1 1 calc R
C13 C -0.0155(3) 0.6945(3) 0.6388(2) 0.0430(6) Uani 1 1 d .
H13 H -0.1090 0.6293 0.6227 0.052 Uiso 1 1 calc R
C6 C 0.8073(3) 1.3514(3) 0.9292(3) 0.0476(6) Uani 1 1 d .
H6 H 0.8599 1.4108 1.0159 0.057 Uiso 1 1 calc R
C1 C 0.2110(3) 1.1206(3) 1.0819(3) 0.0504(7) Uani 1 1 d .
H1A H 0.2723 1.1974 1.1566 0.076 Uiso 1 1 calc R
H1B H 0.1796 1.0354 1.1237 0.076 Uiso 1 1 calc R
H1C H 0.1133 1.1646 1.0338 0.076 Uiso 1 1 calc R
C16 C 0.4556(4) 0.5267(3) 0.7083(4) 0.0659(9) Uani 1 1 d .
H16A H 0.4002 0.4852 0.7738 0.099 Uiso 1 1 calc R
H16B H 0.5721 0.5094 0.7322 0.099 Uiso 1 1 calc R
H16C H 0.4113 0.4766 0.6115 0.099 Uiso 1 1 calc R

loop_
_atom_site_aniso_label
_atom_site_aniso_U_11
_atom_site_aniso_U_22
_atom_site_aniso_U_33
_atom_site_aniso_U_23
_atom_site_aniso_U_13
_atom_site_aniso_U_12
O1 0.0453(10) 0.0451(10) 0.0373(9) 0.0113(7) 0.0220(7) 0.0099(7)
N1 0.0326(10) 0.0246(9) 0.0299(9) 0.0058(7) 0.0101(8) -0.0009(7)
O2 0.0582(11) 0.0307(9) 0.0827(14) 0.0125(9) 0.0420(10) 0.0097(8)
O3 0.0436(10) 0.0280(8) 0.0643(11) 0.0140(8) 0.0125(8) 0.0046(7)
C3 0.0314(11) 0.0235(11) 0.0282(11) 0.0077(9) 0.0083(9) 0.0013(8)
C10 0.0357(12) 0.0271(11) 0.0237(11) 0.0020(8) 0.0105(9) -0.0037(9)
C4 0.0331(11) 0.0218(10) 0.0298(11) 0.0057(8) 0.0086(9) 0.0012(8)
C11 0.0397(13) 0.0308(12) 0.0335(12) 0.0038(9) 0.0114(10) 0.0011(10)
C15 0.0399(12) 0.0287(11) 0.0310(12) 0.0073(9) 0.0127(10) -0.0010(9)
C9 0.0344(12) 0.0263(11) 0.0308(11) 0.0012(9) 0.0079(9) -0.0015(9)
C2 0.0329(12) 0.0241(11) 0.0383(12) 0.0027(9) 0.0105(10) -0.0032(9)
C8 0.0381(13) 0.0376(12) 0.0368(13) 0.0074(10) 0.0170(10) 0.0009(10)
C14 0.0547(15) 0.0272(12) 0.0413(14) 0.0043(10) 0.0185(12) -0.0088(10)
C5 0.0445(14) 0.0403(13) 0.0302(12) 0.0023(10) 0.0142(10) -0.0057(10)
C12 0.0352(13) 0.0518(15) 0.0371(13) 0.0059(11) 0.0124(10) -0.0027(11)
C7 0.0337(13) 0.0456(14) 0.0479(14) 0.0074(11) 0.0100(11) -0.0093(10)
C13 0.0433(14) 0.0467(15) 0.0399(14) 0.0010(11) 0.0155(11) -0.0161(11)
C6 0.0458(15) 0.0529(16) 0.0393(14) -0.0039(12) 0.0067(12) -0.0178(12)
C1 0.0466(15) 0.0669(18) 0.0458(15) 0.0119(13) 0.0265(12) 0.0094(13)
C16 0.0667(19) 0.0334(14) 0.108(3) 0.0257(16) 0.0296(18) 0.0149(13)

loop_
_atom_type_symbol
_atom_type_description
_atom_type_scat_dispersion_real
_atom_type_scat_dispersion_imag
_atom_type_scat_source
C C 0.0033 0.0016 'International Tables Vol C Tables 4.2.6.8 and 6.1.1.4'
H H 0.0000 0.0000 'International Tables Vol C Tables 4.2.6.8 and 6.1.1.4'
N N 0.0061 0.0033 'International Tables Vol C Tables 4.2.6.8 and 6.1.1.4'
O O 0.0106 0.0060 'International Tables Vol C Tables 4.2.6.8 and 6.1.1.4'

loop_
_geom_angle_atom_site_label_1
_geom_angle_atom_site_label_2
_geom_angle_atom_site_label_3
_geom_angle
C2 O1 C1 115.73(18)
C3 N1 C10 121.85(18)
C15 O3 C16 117.49(19)
N1 C3 C4 119.74(19)
N1 C3 C2 124.87(18)
C4 C3 C2 115.36(18)
C11 C10 C15 119.56(19)
C11 C10 N1 123.09(18)
C15 C10 N1 117.04(18)
C5 C4 C9 119.82(19)
C5 C4 C3 119.67(19)
C9 C4 C3 120.39(19)
C10 C11 C12 120.4(2)
C10 C11 H11 119.8
C12 C11 H11 119.8
O3 C15 C14 124.90(19)
O3 C15 C10 115.43(18)
C14 C15 C10 119.7(2)
C4 C9 C8 119.8(2)
C4 C9 H9 120.1
C8 C9 H9 120.1
O2 C2 O1 125.5(2)
O2 C2 C3 122.20(19)
O1 C2 C3 112.33(17)
C7 C8 C9 120.0(2)
C7 C8 H8 120.0
C9 C8 H8 120.0
C13 C14 C15 119.9(2)
C13 C14 H14 120.1
C15 C14 H14 120.1
C6 C5 C4 119.8(2)
C6 C5 H5 120.1
C4 C5 H5 120.1
C13 C12 C11 119.7(2)
C13 C12 H12 120.1
C11 C12 H12 120.1
C8 C7 C6 120.5(2)
C8 C7 H7 119.7
C6 C7 H7 119.7
C12 C13 C14 120.8(2)
C12 C13 H13 119.6
C14 C13 H13 119.6
C7 C6 C5 120.1(2)
C7 C6 H6 120.0
C5 C6 H6 120.0
O1 C1 H1A 109.5
O1 C1 H1B 109.5
H1A C1 H1B 109.5
O1 C1 H1C 109.5
H1A C1 H1C 109.5
H1B C1 H1C 109.5
O3 C16 H16A 109.5
O3 C16 H16B 109.5
H16A C16 H16B 109.5
O3 C16 H16C 109.5
H16A C16 H16C 109.5
H16B C16 H16C 109.5

loop_
_geom_bond_atom_site_label_1
_geom_bond_atom_site_label_2
_geom_bond_distance
O1 C2 1.321(3)
O1 C1 1.455(3)
N1 C3 1.271(3)
N1 C10 1.423(3)
O2 C2 1.197(3)
O3 C15 1.361(3)
O3 C16 1.431(3)
C3 C4 1.490(3)
C3 C2 1.519(3)
C10 C11 1.384(3)
C10 C15 1.403(3)
C4 C5 1.389(3)
C4 C9 1.389(3)
C11 C12 1.393(3)
C11 H11 0.9500
C15 C14 1.388(3)
C9 C8 1.391(3)
C9 H9 0.9500
C8 C7 1.375(3)
C8 H8 0.9500
C14 C13 1.388(3)
C14 H14 0.9500
C5 C6 1.387(3)
C5 H5 0.9500
C12 C13 1.372(3)
C12 H12 0.9500
C7 C6 1.378(4)
C7 H7 0.9500
C13 H13 0.9500
C6 H6 0.9500
C1 H1A 0.9800
C1 H1B 0.9800
C1 H1C 0.9800
C16 H16A 0.9800
C16 H16B 0.9800
C16 H16C 0.9800

loop_
_geom_torsion_atom_site_label_1
_geom_torsion_atom_site_label_2
_geom_torsion_atom_site_label_3
_geom_torsion_atom_site_label_4
_geom_torsion
C10 N1 C3 C4 -178.19(17)
C10 N1 C3 C2 -0.2(3)
C3 N1 C10 C11 57.5(3)
C3 N1 C10 C15 -128.9(2)
N1 C3 C4 C5 -151.8(2)
C2 C3 C4 C5 30.0(3)
N1 C3 C4 C9 24.3(3)
C2 C3 C4 C9 -153.94(18)
C15 C10 C11 C12 -0.3(3)
N1 C10 C11 C12 173.2(2)
C16 O3 C15 C14 7.4(3)
C16 O3 C15 C10 -173.5(2)
C11 C10 C15 O3 -179.70(19)
N1 C10 C15 O3 6.5(3)
C11 C10 C15 C14 -0.5(3)
N1 C10 C15 C14 -174.39(19)
C5 C4 C9 C8 0.0(3)
C3 C4 C9 C8 -175.98(18)
C1 O1 C2 O2 0.3(3)
C1 O1 C2 C3 -179.47(19)
N1 C3 C2 O2 -117.9(3)
C4 C3 C2 O2 60.2(3)
N1 C3 C2 O1 61.9(3)
C4 C3 C2 O1 -120.01(19)
C4 C9 C8 C7 0.8(3)
O3 C15 C14 C13 179.7(2)
C10 C15 C14 C13 0.7(3)
C9 C4 C5 C6 -0.6(3)
C3 C4 C5 C6 175.4(2)
C10 C11 C12 C13 1.0(3)
C9 C8 C7 C6 -1.0(4)
C11 C12 C13 C14 -0.9(3)
C15 C14 C13 C12 0.1(3)
C8 C7 C6 C5 0.4(4)
C4 C5 C6 C7 0.4(4)

loop_
_cod_related_entry_id
_cod_related_entry_database
_cod_related_entry_code
1 ChemSpider 21194814
